data_7715191
loop_
_publ_author_name
'Mohite, Manali A.'
'Sheokand, Sonu'
'Mondal, Dipanjan'
'Balakrishna, Maravanji S.'

_publ_section_title
;
 Catalytic utility of PNN-based Mn<sup>I</sup> pincer complexes in the
 synthesis of quinolines and transfer hydrogenation of carbonyl
 derivatives.
;
_journal_issue 12
_journal_name_full 'Dalton transactions (Cambridge, England : 2003)'
_journal_page_first 5580
_journal_page_last 5591
_journal_paper_doi 10.1039/d4dt00001c
_journal_volume 53
_journal_year 2024
_chemical_formula_moiety 'C30 H24 Mn N5 O3 P, Br'
_chemical_formula_sum 'C30 H24 Br Mn N5 O3 P'
_chemical_formula_weight 668.36
_space_group_crystal_system triclinic
_space_group_IT_number 2
_space_group_name_Hall '-P 1'
_space_group_name_H-M_alt 'P -1'
_atom_sites_solution_hydrogens geom
_audit_creation_date 2023-08-28
_audit_creation_method
;
Olex2 1.5
(compiled 2022.04.07 svn.rca3783a0 for OlexSys, GUI svn.r6498)
;
_audit_update_record
;
2023-10-18 deposited with the CCDC.	2024-02-16 downloaded from the CCDC.
;
_cell_angle_alpha 98.226(9)
_cell_angle_beta 97.121(7)
_cell_angle_gamma 101.652(7)
_cell_formula_units_Z 2
_cell_length_a 8.7605(18)
_cell_length_b 10.686(2)
_cell_length_c 16.726(4)
_cell_measurement_reflns_used 9801
_cell_measurement_temperature 150(2)
_cell_measurement_theta_max 24.96
_cell_measurement_theta_min 2.49
_cell_volume 1498.8(6)
_computing_cell_refinement 'SAINT v8.37A (Bruker, 2015)'
_computing_data_reduction 'SAINT v8.37A (Bruker, 2015)'
_computing_molecular_graphics 'Olex2 1.5 (Dolomanov et al., 2009)'
_computing_publication_material 'Olex2 1.5 (Dolomanov et al., 2009)'
_computing_structure_refinement 'SHELXL 2014/7 (Sheldrick, 2015)'
_computing_structure_solution 'olex2.solve 1.5 (Bourhis et al., 2015)'
_diffrn_ambient_temperature 150.00
_diffrn_measured_fraction_theta_full 0.983
_diffrn_measured_fraction_theta_max 0.970
_diffrn_measurement_device_type 'Bruker APEX-II CCD'
_diffrn_measurement_method '\f and \w scans'
_diffrn_radiation_type MoK\a
_diffrn_radiation_wavelength 0.71073
_diffrn_reflns_av_R_equivalents 0.0606
_diffrn_reflns_av_unetI/netI 0.0329
_diffrn_reflns_Laue_measured_fraction_full 0.983
_diffrn_reflns_Laue_measured_fraction_max 0.970
_diffrn_reflns_limit_h_max 10
_diffrn_reflns_limit_h_min -10
_diffrn_reflns_limit_k_max 12
_diffrn_reflns_limit_k_min -12
_diffrn_reflns_limit_l_max 19
_diffrn_reflns_limit_l_min -19
_diffrn_reflns_number 42104
_diffrn_reflns_point_group_measured_fraction_full 0.983
_diffrn_reflns_point_group_measured_fraction_max 0.970
_diffrn_reflns_theta_full 25.242
_diffrn_reflns_theta_max 25.379
_diffrn_reflns_theta_min 2.146
_exptl_absorpt_coefficient_mu 1.866
_exptl_absorpt_correction_T_max 0.7452
_exptl_absorpt_correction_T_min 0.4457
_exptl_absorpt_correction_type multi-scan
_exptl_absorpt_process_details
;
SADABS-2016/2 (Bruker,2016/2) was used for absorption correction.
wR2(int) was 0.1287 before and 0.0790 after correction.
The Ratio of minimum to maximum transmission is 0.5981.
The \l/2 correction factor is Not present.
;
_exptl_crystal_colour yellow
_exptl_crystal_colour_primary yellow
_exptl_crystal_density_diffrn 1.481
_exptl_crystal_description block
_exptl_crystal_F_000 676
_exptl_crystal_size_max 0.095
_exptl_crystal_size_mid 0.072
_exptl_crystal_size_min 0.056
_refine_diff_density_max 1.964
_refine_diff_density_min -0.922
_refine_diff_density_rms 0.114
_refine_ls_extinction_coef 0.013(3)
_refine_ls_extinction_expression Fc^*^=kFc[1+0.001xFc^2^\l^3^/sin(2\q)]^-1/4^
_refine_ls_extinction_method 'SHELXL-2014/7 (Sheldrick 2014'
_refine_ls_goodness_of_fit_ref 1.061
_refine_ls_hydrogen_treatment constr
_refine_ls_matrix_type full
_refine_ls_number_parameters 390
_refine_ls_number_reflns 5342
_refine_ls_number_restraints 15
_refine_ls_restrained_S_all 1.107
_refine_ls_R_factor_all 0.0805
_refine_ls_R_factor_gt 0.0727
_refine_ls_shift/su_max 0.001
_refine_ls_shift/su_mean 0.000
_refine_ls_structure_factor_coef Fsqd
_refine_ls_weighting_details 'w=1/[\s^2^(Fo^2^)+(0.1295P)^2^+3.4588P] where P=(Fo^2^+2Fc^2^)/3'
_refine_ls_weighting_scheme calc
_refine_ls_wR_factor_gt 0.2121
_refine_ls_wR_factor_ref 0.2206
_reflns_Friedel_coverage 0.000
_reflns_number_gt 4632
_reflns_number_total 5342
_reflns_threshold_expression 'I > 2\s(I)'
_cod_data_source_file d4dt00001c2.cif
_cod_data_source_block try_a
_cod_depositor_comments 'Adding full bibliography for 7715191--7715193.cif.'
_cod_original_cell_volume 1498.9(6)
_cod_database_code 7715191
_shelx_shelxl_version_number 2014/7
_shelx_space_group_comment
;
The symmetry employed for this shelxl refinement is uniquely defined
by the following loop, which should always be used as a source of
symmetry information in preference to the above space-group names.
They are only intended as comments.
;
_shelx_estimated_absorpt_t_max 0.903
_shelx_estimated_absorpt_t_min 0.843
_olex2_refinement_description
;
1. Uiso/Uaniso restraints and constraints
Uanis(C13) \\sim Ueq, Uanis(C12) \\sim Ueq: with sigma of 0.005 and sigma for
terminal atoms of 0.01
2. Rigid body (RIGU) restrains
 N1, C5
 with sigma for 1-2 distances of 0.004 and sigma for 1-3 distances of 0.004
3. Others
 Fixed Sof: Br1A(0.375) Br1B(0.125) Br1(0.5)
4.a Secondary CH2 refined with riding coordinates:
 C7(H7A,H7B)
4.b Aromatic/amide H refined with riding coordinates:
 C9(H9), C15(H15), C10(H10), C4(H4), C21(H21), C25(H25), C23(H23), C2(H2),
 C3(H3), C19(H19), C24(H24), C11(H11), C16(H16), C26(H26), C18(H18), C27(H27),
 C17(H17), C13(H13), C12(H12)
4.c Idealised Me refined as rotating group:
 C6(H6A,H6B,H6C)
;
_olex2_submission_special_instructions 'No special instructions were received'

loop_
_space_group_symop_operation_xyz
'x, y, z'
'-x, -y, -z'

loop_
_atom_site_label
_atom_site_type_symbol
_atom_site_fract_x
_atom_site_fract_y
_atom_site_fract_z
_atom_site_U_iso_or_equiv
_atom_site_adp_type
_atom_site_occupancy
_atom_site_site_symmetry_order
_atom_site_calc_flag
_atom_site_refinement_flags_posn
_atom_site_refinement_flags_adp
_atom_site_refinement_flags_occupancy
_atom_site_disorder_assembly
_atom_site_disorder_group
Mn1 Mn 0.48279(7) 0.86558(7) 0.65284(4) 0.0416(3) Uani 1 1 d . . . . .
Br1A Br 0.78607(17) 0.68731(13) 1.03488(7) 0.0456(4) Uani 0.375 1 d . . P . .
P1 P 0.22488(13) 0.82320(14) 0.67459(8) 0.0451(4) Uani 1 1 d . . . . .
O3 O 0.8112(4) 0.9742(3) 0.6308(2) 0.0529(9) Uani 1 1 d . . . . .
Br1B Br 0.9874(10) 0.9626(9) 1.0989(6) 0.110(2) Uani 0.125 1 d . . P . .
Br1 Br 0.91044(16) 0.84773(17) 1.05029(8) 0.0750(5) Uani 0.5 1 d . . P . .
O1 O 0.4354(5) 0.6778(4) 0.4990(3) 0.0686(12) Uani 1 1 d . . . . .
O2 O 0.4075(5) 1.0663(4) 0.5600(3) 0.0662(12) Uani 1 1 d . . . . .
N1 N 0.4979(4) 0.9624(4) 0.7717(3) 0.0448(9) Uani 1 1 d . U . . .
N5 N 0.6616(5) 0.6022(5) 0.7727(3) 0.0520(11) Uani 1 1 d . . . . .
N2 N 0.3224(5) 1.0898(4) 0.7366(3) 0.0530(11) Uani 1 1 d . . . . .
N3 N 0.5576(4) 0.7416(4) 0.7209(3) 0.0455(10) Uani 1 1 d . . . . .
N4 N 0.5831(4) 0.6244(4) 0.7030(3) 0.0472(10) Uani 1 1 d . . . . .
C9 C -0.0762(6) 0.6753(4) 0.6076(3) 0.0417(10) Uani 1 1 d . . . . .
H9 H -0.0865 0.6616 0.6617 0.050 Uiso 1 1 calc R U . . .
C30 C 0.6881(5) 0.9301(4) 0.6418(3) 0.0402(10) Uani 1 1 d . . . . .
C5 C 0.4324(5) 1.0629(5) 0.7960(3) 0.0512(12) Uani 1 1 d . U . . .
C8 C 0.0608(5) 0.7459(6) 0.5927(3) 0.0486(12) Uani 1 1 d . . . . .
C1 C 0.5853(5) 0.9190(6) 0.8310(3) 0.0495(12) Uani 1 1 d . . . . .
C28 C 0.4537(5) 0.7514(6) 0.5583(4) 0.0501(13) Uani 1 1 d . . . . .
C7 C 0.1856(6) 0.9855(6) 0.6999(3) 0.0536(14) Uani 1 1 d . . . . .
H7A H 0.1362 1.0086 0.6492 0.064 Uiso 1 1 calc R U . . .
H7B H 0.1076 0.9812 0.7380 0.064 Uiso 1 1 calc R U . . .
C20 C 0.6173(5) 0.7946(5) 0.8005(3) 0.0493(12) Uani 1 1 d . . . . .
C29 C 0.4343(5) 0.9896(6) 0.5982(3) 0.0504(13) Uani 1 1 d . . . . .
C15 C 0.1485(6) 0.8004(6) 0.8318(3) 0.0597(15) Uani 1 1 d . . . . .
H15 H 0.1359 0.8873 0.8370 0.072 Uiso 1 1 calc R U . . .
C10 C -0.2028(6) 0.6222(5) 0.5441(3) 0.0537(13) Uani 1 1 d . . . . .
H10 H -0.2996 0.5757 0.5558 0.064 Uiso 1 1 calc R U . . .
C4 C 0.4735(6) 1.1354(6) 0.8757(4) 0.0605(14) Uani 1 1 d . . . . .
H4 H 0.4322 1.2096 0.8906 0.073 Uiso 1 1 calc R U . . .
C22 C 0.7097(6) 0.4825(6) 0.7745(4) 0.0542(14) Uani 1 1 d . . . . .
C21 C 0.6852(6) 0.7050(6) 0.8340(3) 0.0560(14) Uani 1 1 d . . . . .
H21 H 0.7375 0.7133 0.8884 0.067 Uiso 1 1 calc R U . . .
C25 C 0.8099(7) 0.2536(7) 0.7770(5) 0.0657(17) Uani 1 1 d . . . . .
H25 H 0.8458 0.1755 0.7775 0.079 Uiso 1 1 calc R U . . .
C14 C 0.1876(5) 0.7408(5) 0.7599(3) 0.0495(13) Uani 1 1 d . . . . .
C23 C 0.6993(7) 0.3977(6) 0.7023(4) 0.0638(16) Uani 1 1 d . . . . .
H23 H 0.6585 0.4179 0.6516 0.077 Uiso 1 1 calc R U . . .
C6 C 0.2844(7) 1.2170(6) 0.7493(4) 0.0678(17) Uani 1 1 d . . . . .
H6A H 0.2375 1.2349 0.6971 0.102 Uiso 1 1 calc R U . . .
H6B H 0.3810 1.2833 0.7714 0.102 Uiso 1 1 calc R U . . .
H6C H 0.2093 1.2183 0.7880 0.102 Uiso 1 1 calc R U . . .
C2 C 0.6295(6) 0.9852(7) 0.9106(4) 0.0622(15) Uani 1 1 d . . . . .
H2 H 0.6956 0.9554 0.9496 0.075 Uiso 1 1 calc R U . . .
C3 C 0.5746(7) 1.0964(7) 0.9315(4) 0.0692(17) Uani 1 1 d . . . . .
H3 H 0.6072 1.1460 0.9850 0.083 Uiso 1 1 calc R U . . .
C19 C 0.2084(8) 0.6137(6) 0.7539(4) 0.0652(16) Uani 1 1 d . . . . .
H19 H 0.2364 0.5719 0.7056 0.078 Uiso 1 1 calc R U . . .
C24 C 0.7486(7) 0.2839(6) 0.7047(4) 0.0674(16) Uani 1 1 d . . . . .
H24 H 0.7400 0.2251 0.6552 0.081 Uiso 1 1 calc R U . . .
C11 C -0.1881(7) 0.6367(8) 0.4659(3) 0.0713(19) Uani 1 1 d . . . . .
H11 H -0.2730 0.5991 0.4225 0.086 Uiso 1 1 calc R U . . .
C16 C 0.1278(9) 0.7312(7) 0.8963(4) 0.078(2) Uani 1 1 d . . . . .
H16 H 0.0995 0.7712 0.9451 0.094 Uiso 1 1 calc R U . . .
C26 C 0.8190(9) 0.3372(8) 0.8485(5) 0.084(2) Uani 1 1 d . . . . .
H26 H 0.8608 0.3160 0.8988 0.101 Uiso 1 1 calc R U . . .
C18 C 0.1876(11) 0.5499(7) 0.8193(5) 0.093(3) Uani 1 1 d . . . . .
H18 H 0.2012 0.4634 0.8156 0.112 Uiso 1 1 calc R U . . .
C27 C 0.7677(8) 0.4533(7) 0.8491(4) 0.0726(18) Uani 1 1 d . . . . .
H27 H 0.7725 0.5103 0.8989 0.087 Uiso 1 1 calc R U . . .
C17 C 0.1475(12) 0.6093(8) 0.8900(4) 0.101(3) Uani 1 1 d . . . . .
H17 H 0.1338 0.5637 0.9343 0.122 Uiso 1 1 calc R U . . .
C13 C 0.0736(8) 0.7614(9) 0.5133(4) 0.087(2) Uani 1 1 d . U . . .
H13 H 0.1689 0.8109 0.5020 0.104 Uiso 1 1 calc R U . . .
C12 C -0.0472(9) 0.7072(10) 0.4505(5) 0.095(2) Uani 1 1 d . U . . .
H12 H -0.0346 0.7180 0.3962 0.114 Uiso 1 1 calc R U . . .

loop_
_atom_site_aniso_label
_atom_site_aniso_U_11
_atom_site_aniso_U_22
_atom_site_aniso_U_33
_atom_site_aniso_U_23
_atom_site_aniso_U_13
_atom_site_aniso_U_12
Mn1 0.0232(4) 0.0562(5) 0.0508(5) 0.0365(4) 0.0020(3) 0.0047(3)
Br1A 0.0681(9) 0.0631(8) 0.0222(6) 0.0195(5) 0.0159(5) 0.0387(7)
P1 0.0238(6) 0.0677(8) 0.0485(7) 0.0375(6) 0.0031(5) 0.0033(5)
O3 0.0275(17) 0.055(2) 0.079(3) 0.0248(18) 0.0106(16) 0.0064(15)
Br1B 0.095(5) 0.130(6) 0.134(7) 0.053(6) 0.046(5) 0.055(5)
Br1 0.0675(8) 0.1209(12) 0.0502(7) 0.0118(7) 0.0043(6) 0.0572(8)
O1 0.060(3) 0.072(3) 0.058(3) 0.025(2) -0.017(2) -0.015(2)
O2 0.055(2) 0.087(3) 0.083(3) 0.066(2) 0.025(2) 0.030(2)
N1 0.0262(18) 0.057(2) 0.056(2) 0.0322(19) 0.0042(16) 0.0071(16)
N5 0.034(2) 0.078(3) 0.056(3) 0.044(2) 0.0060(18) 0.017(2)
N2 0.033(2) 0.065(3) 0.069(3) 0.037(2) 0.0071(19) 0.0126(19)
N3 0.0272(18) 0.062(3) 0.052(2) 0.037(2) 0.0009(16) 0.0051(17)
N4 0.0314(19) 0.061(3) 0.057(2) 0.040(2) 0.0016(17) 0.0088(17)
C9 0.042(2) 0.043(2) 0.038(2) 0.0106(19) 0.0069(19) 0.0025(19)
C30 0.029(2) 0.044(2) 0.053(3) 0.025(2) 0.0040(19) 0.0106(18)
C5 0.027(2) 0.068(3) 0.063(3) 0.037(3) 0.008(2) 0.002(2)
C8 0.026(2) 0.080(3) 0.046(3) 0.030(2) 0.0060(19) 0.011(2)
C1 0.029(2) 0.072(3) 0.052(3) 0.036(3) 0.001(2) 0.007(2)
C28 0.030(2) 0.063(3) 0.057(3) 0.041(3) -0.005(2) -0.006(2)
C7 0.029(2) 0.077(4) 0.064(3) 0.042(3) 0.006(2) 0.014(2)
C20 0.028(2) 0.070(3) 0.054(3) 0.035(3) 0.000(2) 0.008(2)
C29 0.029(2) 0.071(3) 0.061(3) 0.041(3) 0.011(2) 0.011(2)
C15 0.048(3) 0.079(4) 0.045(3) 0.026(3) 0.000(2) -0.008(3)
C10 0.048(3) 0.049(3) 0.055(3) 0.008(2) -0.001(2) -0.003(2)
C4 0.042(3) 0.071(4) 0.069(4) 0.023(3) 0.010(3) 0.005(3)
C22 0.035(2) 0.074(3) 0.069(4) 0.053(3) 0.013(2) 0.015(2)
C21 0.041(3) 0.087(4) 0.052(3) 0.045(3) 0.004(2) 0.022(3)
C25 0.048(3) 0.069(4) 0.092(5) 0.047(4) 0.010(3) 0.016(3)
C14 0.034(2) 0.069(3) 0.043(3) 0.031(2) 0.000(2) -0.006(2)
C23 0.061(3) 0.072(4) 0.067(4) 0.045(3) 0.003(3) 0.014(3)
C6 0.053(3) 0.074(4) 0.090(5) 0.044(3) 0.013(3) 0.024(3)
C2 0.041(3) 0.089(4) 0.061(3) 0.032(3) 0.001(2) 0.016(3)
C3 0.046(3) 0.100(5) 0.060(4) 0.024(3) 0.004(3) 0.007(3)
C19 0.079(4) 0.064(4) 0.051(3) 0.030(3) 0.011(3) -0.003(3)
C24 0.062(4) 0.062(3) 0.085(4) 0.041(3) 0.009(3) 0.011(3)
C11 0.048(3) 0.122(6) 0.041(3) 0.001(3) -0.002(2) 0.025(3)
C16 0.090(5) 0.091(5) 0.038(3) 0.024(3) 0.003(3) -0.019(4)
C26 0.075(4) 0.097(5) 0.101(6) 0.069(5) 0.002(4) 0.036(4)
C18 0.143(7) 0.065(4) 0.073(5) 0.040(4) 0.022(5) 0.001(4)
C27 0.080(4) 0.083(4) 0.070(4) 0.044(3) 0.004(3) 0.035(4)
C17 0.150(8) 0.087(5) 0.054(4) 0.045(4) 0.011(4) -0.023(5)
C13 0.051(3) 0.142(5) 0.065(3) 0.043(3) 0.003(3) 0.004(3)
C12 0.063(3) 0.156(5) 0.065(3) 0.033(3) 0.005(3) 0.016(3)

loop_
_atom_type_symbol
_atom_type_description
_atom_type_scat_dispersion_real
_atom_type_scat_dispersion_imag
_atom_type_scat_source
C C 0.0033 0.0016 'International Tables Vol C Tables 4.2.6.8 and 6.1.1.4'
H H 0.0000 0.0000 'International Tables Vol C Tables 4.2.6.8 and 6.1.1.4'
Br Br -0.2901 2.4595 'International Tables Vol C Tables 4.2.6.8 and 6.1.1.4'
Mn Mn 0.3368 0.7283 'International Tables Vol C Tables 4.2.6.8 and 6.1.1.4'
N N 0.0061 0.0033 'International Tables Vol C Tables 4.2.6.8 and 6.1.1.4'
O O 0.0106 0.0060 'International Tables Vol C Tables 4.2.6.8 and 6.1.1.4'
P P 0.1023 0.0942 'International Tables Vol C Tables 4.2.6.8 and 6.1.1.4'

loop_
_geom_angle_atom_site_label_1
_geom_angle_atom_site_label_2
_geom_angle_atom_site_label_3
_geom_angle
_geom_angle_site_symmetry_1
_geom_angle_site_symmetry_3
_geom_angle_publ_flag
N1 Mn1 P1 77.11(11) . . ?
N3 Mn1 P1 97.15(11) . . ?
N3 Mn1 N1 77.55(17) . . ?
C30 Mn1 P1 169.63(16) . . ?
C30 Mn1 N1 96.31(19) . . ?
C30 Mn1 N3 89.11(17) . . ?
C28 Mn1 P1 96.88(15) . . ?
C28 Mn1 N1 167.96(18) . . ?
C28 Mn1 N3 93.1(2) . . ?
C28 Mn1 C30 91.0(2) . . ?
C29 Mn1 P1 86.86(15) . . ?
C29 Mn1 N1 98.8(2) . . ?
C29 Mn1 N3 173.7(2) . . ?
C29 Mn1 C30 86.2(2) . . ?
C29 Mn1 C28 91.2(2) . . ?
C8 P1 Mn1 122.42(17) . . ?
C8 P1 C7 101.4(2) . . ?
C7 P1 Mn1 103.39(16) . . ?
C14 P1 Mn1 115.27(17) . . ?
C14 P1 C8 105.4(2) . . ?
C14 P1 C7 107.2(3) . . ?
Br1B Br1 Br1A 151.9(4) . . ?
C5 N1 Mn1 127.2(3) . . ?
C5 N1 C1 117.3(5) . . ?
C1 N1 Mn1 115.4(4) . . ?
N4 N5 C22 120.3(5) . . ?
N4 N5 C21 111.4(4) . . ?
C21 N5 C22 128.3(4) . . ?
C5 N2 C7 117.5(4) . . ?
C5 N2 C6 117.9(5) . . ?
C6 N2 C7 113.0(4) . . ?
N4 N3 Mn1 133.5(3) . . ?
N4 N3 C20 110.9(4) . . ?
C20 N3 Mn1 114.7(3) . . ?
N3 N4 N5 105.5(4) . . ?
C8 C9 H9 119.7 . . ?
C8 C9 C10 120.7(5) . . ?
C10 C9 H9 119.7 . . ?
O3 C30 Mn1 175.2(4) . . ?
N1 C5 N2 115.5(5) . . ?
N1 C5 C4 121.9(5) . . ?
N2 C5 C4 122.6(5) . . ?
C9 C8 P1 121.9(4) . . ?
C9 C8 C13 118.3(5) . . ?
C13 C8 P1 119.8(4) . . ?
N1 C1 C20 111.6(5) . . ?
N1 C1 C2 122.9(5) . . ?
C2 C1 C20 125.5(5) . . ?
O1 C28 Mn1 179.1(4) . . ?
P1 C7 H7A 108.3 . . ?
P1 C7 H7B 108.3 . . ?
N2 C7 P1 116.1(3) . . ?
N2 C7 H7A 108.3 . . ?
N2 C7 H7B 108.3 . . ?
H7A C7 H7B 107.4 . . ?
N3 C20 C1 117.0(4) . . ?
N3 C20 C21 107.1(5) . . ?
C21 C20 C1 135.7(5) . . ?
O2 C29 Mn1 176.3(5) . . ?
C14 C15 H15 120.2 . . ?
C14 C15 C16 119.5(6) . . ?
C16 C15 H15 120.2 . . ?
C9 C10 H10 119.8 . . ?
C11 C10 C9 120.4(5) . . ?
C11 C10 H10 119.8 . . ?
C5 C4 H4 120.8 . . ?
C3 C4 C5 118.4(6) . . ?
C3 C4 H4 120.8 . . ?
C23 C22 N5 119.9(5) . . ?
C23 C22 C27 120.8(6) . . ?
C27 C22 N5 119.3(6) . . ?
N5 C21 C20 105.0(5) . . ?
N5 C21 H21 127.5 . . ?
C20 C21 H21 127.5 . . ?
C24 C25 H25 120.4 . . ?
C24 C25 C26 119.3(6) . . ?
C26 C25 H25 120.4 . . ?
C15 C14 P1 123.1(4) . . ?
C15 C14 C19 119.4(5) . . ?
C19 C14 P1 117.4(4) . . ?
C22 C23 H23 120.3 . . ?
C24 C23 C22 119.3(5) . . ?
C24 C23 H23 120.3 . . ?
N2 C6 H6A 109.5 . . ?
N2 C6 H6B 109.5 . . ?
N2 C6 H6C 109.5 . . ?
H6A C6 H6B 109.5 . . ?
H6A C6 H6C 109.5 . . ?
H6B C6 H6C 109.5 . . ?
C1 C2 H2 121.0 . . ?
C1 C2 C3 117.9(5) . . ?
C3 C2 H2 121.0 . . ?
C4 C3 C2 120.6(6) . . ?
C4 C3 H3 119.7 . . ?
C2 C3 H3 119.7 . . ?
C14 C19 H19 120.5 . . ?
C18 C19 C14 118.9(7) . . ?
C18 C19 H19 120.5 . . ?
C25 C24 C23 121.4(7) . . ?
C25 C24 H24 119.3 . . ?
C23 C24 H24 119.3 . . ?
C10 C11 H11 120.6 . . ?
C10 C11 C12 118.8(6) . . ?
C12 C11 H11 120.6 . . ?
C15 C16 H16 119.6 . . ?
C17 C16 C15 120.8(7) . . ?
C17 C16 H16 119.6 . . ?
C25 C26 H26 119.4 . . ?
C25 C26 C27 121.3(6) . . ?
C27 C26 H26 119.4 . . ?
C19 C18 H18 119.3 . . ?
C17 C18 C19 121.3(7) . . ?
C17 C18 H18 119.3 . . ?
C22 C27 C26 117.9(7) . . ?
C22 C27 H27 121.0 . . ?
C26 C27 H27 121.0 . . ?
C16 C17 C18 120.1(6) . . ?
C16 C17 H17 120.0 . . ?
C18 C17 H17 120.0 . . ?
C8 C13 H13 119.2 . . ?
C12 C13 C8 121.6(7) . . ?
C12 C13 H13 119.2 . . ?
C11 C12 H12 119.9 . . ?
C13 C12 C11 120.1(7) . . ?
C13 C12 H12 119.9 . . ?

loop_
_geom_bond_atom_site_label_1
_geom_bond_atom_site_label_2
_geom_bond_distance
_geom_bond_site_symmetry_2
_geom_bond_publ_flag
Mn1 P1 2.2979(14) . ?
Mn1 N1 2.082(5) . ?
Mn1 N3 2.020(4) . ?
Mn1 C30 1.834(4) . ?
Mn1 C28 1.810(7) . ?
Mn1 C29 1.803(5) . ?
Br1A Br1 1.801(2) . ?
P1 C8 1.826(5) . ?
P1 C7 1.836(6) . ?
P1 C14 1.811(5) . ?
O3 C30 1.135(6) . ?
Br1B Br1 1.366(10) . ?
O1 C28 1.147(7) . ?
O2 C29 1.152(6) . ?
N1 C5 1.352(7) . ?
N1 C1 1.368(6) . ?
N5 N4 1.354(5) . ?
N5 C22 1.428(7) . ?
N5 C21 1.355(8) . ?
N2 C5 1.398(6) . ?
N2 C7 1.462(7) . ?
N2 C6 1.456(8) . ?
N3 N4 1.316(6) . ?
N3 C20 1.364(7) . ?
C9 H9 0.9500 . ?
C9 C8 1.355(7) . ?
C9 C10 1.401(7) . ?
C5 C4 1.407(9) . ?
C8 C13 1.375(8) . ?
C1 C20 1.448(8) . ?
C1 C2 1.384(9) . ?
C7 H7A 0.9900 . ?
C7 H7B 0.9900 . ?
C20 C21 1.374(7) . ?
C15 H15 0.9500 . ?
C15 C14 1.392(8) . ?
C15 C16 1.403(8) . ?
C10 H10 0.9500 . ?
C10 C11 1.357(8) . ?
C4 H4 0.9500 . ?
C4 C3 1.373(9) . ?
C22 C23 1.383(9) . ?
C22 C27 1.390(8) . ?
C21 H21 0.9500 . ?
C25 H25 0.9500 . ?
C25 C24 1.370(9) . ?
C25 C26 1.371(11) . ?
C14 C19 1.398(9) . ?
C23 H23 0.9500 . ?
C23 C24 1.374(9) . ?
C6 H6A 0.9800 . ?
C6 H6B 0.9800 . ?
C6 H6C 0.9800 . ?
C2 H2 0.9500 . ?
C2 C3 1.385(10) . ?
C3 H3 0.9500 . ?
C19 H19 0.9500 . ?
C19 C18 1.381(8) . ?
C24 H24 0.9500 . ?
C11 H11 0.9500 . ?
C11 C12 1.384(10) . ?
C16 H16 0.9500 . ?
C16 C17 1.339(12) . ?
C26 H26 0.9500 . ?
C26 C27 1.402(10) . ?
C18 H18 0.9500 . ?
C18 C17 1.380(12) . ?
C27 H27 0.9500 . ?
C17 H17 0.9500 . ?
C13 H13 0.9500 . ?
C13 C12 1.364(10) . ?
C12 H12 0.9500 . ?

loop_
_geom_torsion_atom_site_label_1
_geom_torsion_atom_site_label_2
_geom_torsion_atom_site_label_3
_geom_torsion_atom_site_label_4
_geom_torsion
_geom_torsion_site_symmetry_1
_geom_torsion_site_symmetry_2
_geom_torsion_site_symmetry_3
_geom_torsion_site_symmetry_4
_geom_torsion_publ_flag
Mn1 P1 C8 C9 153.0(4) . . . . ?
Mn1 P1 C8 C13 -28.4(7) . . . . ?
Mn1 P1 C7 N2 -27.1(4) . . . . ?
Mn1 P1 C14 C15 110.1(4) . . . . ?
Mn1 P1 C14 C19 -66.2(4) . . . . ?
Mn1 N1 C5 N2 11.3(6) . . . . ?
Mn1 N1 C5 C4 -168.4(4) . . . . ?
Mn1 N1 C1 C20 -13.9(5) . . . . ?
Mn1 N1 C1 C2 168.8(4) . . . . ?
Mn1 N3 N4 N5 168.2(3) . . . . ?
Mn1 N3 C20 C1 14.6(5) . . . . ?
Mn1 N3 C20 C21 -170.4(3) . . . . ?
P1 C8 C13 C12 -178.8(7) . . . . ?
P1 C14 C19 C18 177.3(6) . . . . ?
N1 C5 C4 C3 -4.6(8) . . . . ?
N1 C1 C20 N3 -0.2(6) . . . . ?
N1 C1 C20 C21 -173.4(5) . . . . ?
N1 C1 C2 C3 3.8(8) . . . . ?
N5 C22 C23 C24 178.8(5) . . . . ?
N5 C22 C27 C26 -177.8(6) . . . . ?
N2 C5 C4 C3 175.6(5) . . . . ?
N3 C20 C21 N5 -0.4(5) . . . . ?
N4 N5 C22 C23 10.5(7) . . . . ?
N4 N5 C22 C27 -170.0(5) . . . . ?
N4 N5 C21 C20 0.3(5) . . . . ?
N4 N3 C20 C1 -174.6(4) . . . . ?
N4 N3 C20 C21 0.4(5) . . . . ?
C9 C8 C13 C12 -0.2(12) . . . . ?
C9 C10 C11 C12 -1.4(11) . . . . ?
C5 N1 C1 C20 166.7(4) . . . . ?
C5 N1 C1 C2 -10.6(7) . . . . ?
C5 N2 C7 P1 -41.8(6) . . . . ?
C5 C4 C3 C2 -2.6(9) . . . . ?
C8 P1 C7 N2 -154.7(4) . . . . ?
C8 P1 C14 C15 -111.8(4) . . . . ?
C8 P1 C14 C19 71.9(5) . . . . ?
C8 C9 C10 C11 2.5(9) . . . . ?
C8 C13 C12 C11 1.2(15) . . . . ?
C1 N1 C5 N2 -169.3(4) . . . . ?
C1 N1 C5 C4 11.0(7) . . . . ?
C1 C20 C21 N5 173.2(5) . . . . ?
C1 C2 C3 C4 3.0(9) . . . . ?
C7 P1 C8 C9 -92.9(5) . . . . ?
C7 P1 C8 C13 85.6(6) . . . . ?
C7 P1 C14 C15 -4.3(5) . . . . ?
C7 P1 C14 C19 179.3(4) . . . . ?
C7 N2 C5 N1 57.7(6) . . . . ?
C7 N2 C5 C4 -122.5(6) . . . . ?
C20 N3 N4 N5 -0.3(5) . . . . ?
C20 C1 C2 C3 -173.1(5) . . . . ?
C15 C14 C19 C18 0.8(9) . . . . ?
C15 C16 C17 C18 -0.4(13) . . . . ?
C10 C9 C8 P1 177.0(4) . . . . ?
C10 C9 C8 C13 -1.6(9) . . . . ?
C10 C11 C12 C13 -0.4(13) . . . . ?
C22 N5 N4 N3 -179.4(4) . . . . ?
C22 N5 C21 C20 179.6(4) . . . . ?
C22 C23 C24 C25 -0.9(9) . . . . ?
C21 N5 N4 N3 0.0(5) . . . . ?
C21 N5 C22 C23 -168.8(5) . . . . ?
C21 N5 C22 C27 10.6(8) . . . . ?
C25 C26 C27 C22 -1.1(11) . . . . ?
C14 P1 C8 C9 18.7(5) . . . . ?
C14 P1 C8 C13 -162.8(6) . . . . ?
C14 P1 C7 N2 95.1(4) . . . . ?
C14 C15 C16 C17 1.0(10) . . . . ?
C14 C19 C18 C17 -0.2(12) . . . . ?
C23 C22 C27 C26 1.6(9) . . . . ?
C6 N2 C5 N1 -161.5(4) . . . . ?
C6 N2 C5 C4 18.2(7) . . . . ?
C6 N2 C7 P1 175.7(4) . . . . ?
C2 C1 C20 N3 177.0(5) . . . . ?
C2 C1 C20 C21 3.8(9) . . . . ?
C19 C18 C17 C16 0.0(14) . . . . ?
C24 C25 C26 C27 -0.4(10) . . . . ?
C16 C15 C14 P1 -177.4(4) . . . . ?
C16 C15 C14 C19 -1.1(8) . . . . ?
C26 C25 C24 C23 1.5(10) . . . . ?
C27 C22 C23 C24 -0.6(9) . . . . ?
